data_8102282
loop_
_publ_author_name
'Shi-Ju Zhao'
'Lian-Qing Song'
'Jian-Hua Qin'

_publ_section_title
;
 Crystal structure of
 4,5-bis(2-bromineethylsulfanyl)-1,3-dithiole-2-thione, C7H8Br2S5
;
_journal_issue 3
_journal_name_full 'Zeitschrift f\"ur Kristallographie - New Crystal Structures'
_journal_page_first 247
_journal_volume 223
_journal_year 2008
_chemical_formula_sum 'C7 H8 Br2 S5'
_chemical_formula_weight 412.25
_space_group_IT_number 14
_symmetry_cell_setting monoclinic
_symmetry_space_group_name_Hall '-P 2ybc'
_symmetry_space_group_name_H-M 'P 1 21/c 1'
_atom_sites_solution_hydrogens geom
_atom_sites_solution_primary direct
_atom_sites_solution_secondary difmap
_audit_creation_method SHELXL-97
_cell_angle_alpha 90.00
_cell_angle_beta 92.253(2)
_cell_angle_gamma 90.00
_cell_formula_units_Z 4
_cell_length_a 5.1497(8)
_cell_length_b 10.2214(16)
_cell_length_c 26.016(4)
_cell_measurement_reflns_used 1517
_cell_measurement_temperature 291(2)
_cell_measurement_theta_max 21.39
_cell_measurement_theta_min 2.54
_cell_volume 1368.3(4)
_computing_cell_refinement 'Bruker SMART'
_computing_data_collection 'Bruker SMART'
_computing_data_reduction 'Bruker SAINT'
_computing_molecular_graphics 'Bruker SHELXTL'
_computing_publication_material 'Bruker SHELXTL'
_computing_structure_refinement 'SHELXL-97 (Sheldrick, 1997)'
_computing_structure_solution 'SHELXS-97 (Sheldrick, 1990)'
_diffrn_ambient_temperature 291(2)
_diffrn_measured_fraction_theta_full 0.961
_diffrn_measured_fraction_theta_max 0.961
_diffrn_measurement_device_type 'CCD area detector'
_diffrn_measurement_method 'phi and omega scans'
_diffrn_radiation_monochromator graphite
_diffrn_radiation_source 'fine-focus sealed tube'
_diffrn_radiation_type MoK\a
_diffrn_radiation_wavelength 0.71073
_diffrn_reflns_av_R_equivalents 0.0327
_diffrn_reflns_av_sigmaI/netI 0.0450
_diffrn_reflns_limit_h_max 6
_diffrn_reflns_limit_h_min -6
_diffrn_reflns_limit_k_max 12
_diffrn_reflns_limit_k_min -13
_diffrn_reflns_limit_l_max 33
_diffrn_reflns_limit_l_min -29
_diffrn_reflns_number 8142
_diffrn_reflns_theta_full 27.50
_diffrn_reflns_theta_max 27.50
_diffrn_reflns_theta_min 2.53
_diffrn_standards_number 0
_exptl_absorpt_coefficient_mu 6.649
_exptl_absorpt_correction_T_max 0.7322
_exptl_absorpt_correction_T_min 0.3149
_exptl_absorpt_correction_type multi-scan
_exptl_absorpt_process_details sadabs
_exptl_crystal_colour colorless
_exptl_crystal_density_diffrn 2.001
_exptl_crystal_density_method 'not measured'
_exptl_crystal_description block
_exptl_crystal_F_000 800
_exptl_crystal_size_max 0.23
_exptl_crystal_size_mid 0.07
_exptl_crystal_size_min 0.05
_refine_diff_density_max 0.516
_refine_diff_density_min -0.448
_refine_diff_density_rms 0.073
_refine_ls_extinction_method none
_refine_ls_goodness_of_fit_ref 1.011
_refine_ls_hydrogen_treatment constr
_refine_ls_matrix_type full
_refine_ls_number_parameters 127
_refine_ls_number_reflns 3019
_refine_ls_number_restraints 0
_refine_ls_restrained_S_all 1.011
_refine_ls_R_factor_all 0.0962
_refine_ls_R_factor_gt 0.0407
_refine_ls_shift/su_max 0.000
_refine_ls_shift/su_mean 0.000
_refine_ls_structure_factor_coef Fsqd
_refine_ls_weighting_details 'calc w=1/[\s^2^(Fo^2^)+(0.0338P)^2^+0.7747P] where P=(Fo^2^+2Fc^2^)/3'
_refine_ls_weighting_scheme calc
_refine_ls_wR_factor_gt 0.0771
_refine_ls_wR_factor_ref 0.0943
_reflns_number_gt 1687
_reflns_number_total 3019
_reflns_threshold_expression >2sigma(I)
_cod_data_source_file 1267-2262.cff
_cod_data_source_block a
_cod_depositor_comments
;
The following automatic conversions were performed:
'_symmetry_cell_setting' value 'Monoclinic' changed to 'monoclinic'
according to '/home/saulius/struct/CIF-dictionaries/cif_core.dic'
dictionary named 'cif_core.dic' version 2.4.1 from 2010-06-29.

Automatic conversion script
Id: cif_fix_enum 1555 2011-01-17 13:19:09Z saulius 
;
_cod_original_sg_symbol_H-M P2(1)/c
_cod_database_code 8102282

loop_
_symmetry_equiv_pos_as_xyz
'x, y, z'
'-x, y+1/2, -z+1/2'
'-x, -y, -z'
'x, -y-1/2, z-1/2'

loop_
_atom_site_label
_atom_site_type_symbol
_atom_site_fract_x
_atom_site_fract_y
_atom_site_fract_z
_atom_site_U_iso_or_equiv
_atom_site_adp_type
_atom_site_occupancy
_atom_site_symmetry_multiplicity
_atom_site_calc_flag
_atom_site_refinement_flags
_atom_site_disorder_assembly
_atom_site_disorder_group
Br1 Br 0.02417(12) 1.18895(6) 0.47853(2) 0.0920(2) Uani 1 1 d . . .
Br2 Br 0.24272(12) 0.54059(6) 0.44299(2) 0.0888(2) Uani 1 1 d . . .
S1 S -0.0839(3) 0.91803(12) 0.19619(5) 0.0650(4) Uani 1 1 d . . .
S2 S 0.2050(2) 1.05705(11) 0.28029(5) 0.0571(3) Uani 1 1 d . . .
S3 S 0.3380(2) 0.78962(11) 0.25922(5) 0.0566(3) Uani 1 1 d . . .
S4 S 0.7629(2) 0.77435(15) 0.34157(6) 0.0743(4) Uani 1 1 d . . .
S5 S 0.6254(2) 1.08878(15) 0.36380(5) 0.0739(4) Uani 1 1 d . . .
C1 C 0.1399(8) 0.9204(4) 0.24295(16) 0.0482(11) Uani 1 1 d . . .
C2 C 0.4495(8) 0.9888(5) 0.32019(16) 0.0510(11) Uani 1 1 d . . .
C3 C 0.5102(8) 0.8638(4) 0.31074(16) 0.0514(11) Uani 1 1 d . . .
C4 C 0.3740(9) 1.1732(4) 0.39789(17) 0.0599(12) Uani 1 1 d . . .
H4A H 0.4480 1.2496 0.4150 0.072 Uiso 1 1 calc R . .
H4B H 0.2393 1.2027 0.3735 0.072 Uiso 1 1 calc R . .
C5 C 0.2581(10) 1.0862(5) 0.43644(18) 0.0709(14) Uani 1 1 d . . .
H5A H 0.3944 1.0473 0.4582 0.085 Uiso 1 1 calc R . .
H5B H 0.1619 1.0163 0.4191 0.085 Uiso 1 1 calc R . .
C6 C 0.5843(9) 0.6406(5) 0.36947(19) 0.0669(13) Uani 1 1 d . . .
H6A H 0.4665 0.6032 0.3434 0.080 Uiso 1 1 calc R . .
H6B H 0.7053 0.5729 0.3809 0.080 Uiso 1 1 calc R . .
C7 C 0.4331(11) 0.6852(5) 0.4139(2) 0.0794(16) Uani 1 1 d . . .
H7A H 0.3119 0.7530 0.4026 0.095 Uiso 1 1 calc R . .
H7B H 0.5505 0.7222 0.4400 0.095 Uiso 1 1 calc R . .

loop_
_atom_site_aniso_label
_atom_site_aniso_U_11
_atom_site_aniso_U_22
_atom_site_aniso_U_33
_atom_site_aniso_U_23
_atom_site_aniso_U_13
_atom_site_aniso_U_12
Br1 0.0896(5) 0.1191(5) 0.0683(4) -0.0249(3) 0.0172(3) -0.0097(4)
Br2 0.0940(5) 0.1028(5) 0.0697(4) 0.0151(3) 0.0059(3) -0.0026(4)
S1 0.0667(8) 0.0609(8) 0.0657(9) 0.0021(6) -0.0204(6) -0.0082(6)
S2 0.0563(7) 0.0542(7) 0.0599(8) -0.0051(6) -0.0072(6) -0.0002(6)
S3 0.0463(7) 0.0561(7) 0.0668(8) -0.0045(6) -0.0043(6) 0.0015(5)
S4 0.0396(7) 0.0955(10) 0.0871(10) 0.0153(8) -0.0064(6) 0.0049(7)
S5 0.0523(8) 0.1034(10) 0.0655(9) -0.0267(8) -0.0027(6) -0.0105(7)
C1 0.045(2) 0.053(2) 0.048(3) 0.004(2) 0.005(2) -0.009(2)
C2 0.037(2) 0.072(3) 0.045(3) -0.002(2) 0.0045(19) -0.001(2)
C3 0.040(3) 0.063(3) 0.051(3) 0.004(2) 0.001(2) -0.003(2)
C4 0.070(3) 0.063(3) 0.046(3) -0.006(2) -0.005(2) -0.002(3)
C5 0.077(4) 0.078(3) 0.057(3) 0.002(3) -0.003(3) 0.011(3)
C6 0.058(3) 0.074(3) 0.069(3) -0.001(3) -0.001(3) 0.014(3)
C7 0.084(4) 0.080(4) 0.074(4) -0.010(3) 0.000(3) -0.004(3)

loop_
_atom_type_symbol
_atom_type_description
_atom_type_scat_dispersion_real
_atom_type_scat_dispersion_imag
_atom_type_scat_source
C C 0.0033 0.0016 'International Tables Vol C Tables 4.2.6.8 and 6.1.1.4'
H H 0.0000 0.0000 'International Tables Vol C Tables 4.2.6.8 and 6.1.1.4'
S S 0.1246 0.1234 'International Tables Vol C Tables 4.2.6.8 and 6.1.1.4'
Br Br -0.2901 2.4595 'International Tables Vol C Tables 4.2.6.8 and 6.1.1.4'

loop_
_geom_angle_atom_site_label_1
_geom_angle_atom_site_label_2
_geom_angle_atom_site_label_3
_geom_angle
_geom_angle_site_symmetry_1
_geom_angle_site_symmetry_3
_geom_angle_publ_flag
C1 S2 C2 97.5(2) . . ?
C1 S3 C3 97.4(2) . . ?
C3 S4 C6 101.3(2) . . ?
C2 S5 C4 103.5(2) . . ?
S1 C1 S3 124.2(3) . . ?
S1 C1 S2 122.9(3) . . ?
S3 C1 S2 112.9(2) . . ?
C3 C2 S2 116.1(4) . . ?
C3 C2 S5 123.8(4) . . ?
S2 C2 S5 119.6(3) . . ?
C2 C3 S3 116.0(4) . . ?
C2 C3 S4 125.9(4) . . ?
S3 C3 S4 117.9(3) . . ?
C5 C4 S5 111.0(3) . . ?
C5 C4 H4A 109.4 . . ?
S5 C4 H4A 109.4 . . ?
C5 C4 H4B 109.4 . . ?
S5 C4 H4B 109.4 . . ?
H4A C4 H4B 108.0 . . ?
C4 C5 Br1 109.2(3) . . ?
C4 C5 H5A 109.8 . . ?
Br1 C5 H5A 109.8 . . ?
C4 C5 H5B 109.8 . . ?
Br1 C5 H5B 109.8 . . ?
H5A C5 H5B 108.3 . . ?
C7 C6 S4 111.6(4) . . ?
C7 C6 H6A 109.3 . . ?
S4 C6 H6A 109.3 . . ?
C7 C6 H6B 109.3 . . ?
S4 C6 H6B 109.3 . . ?
H6A C6 H6B 108.0 . . ?
C6 C7 Br2 110.9(3) . . ?
C6 C7 H7A 109.5 . . ?
Br2 C7 H7A 109.5 . . ?
C6 C7 H7B 109.5 . . ?
Br2 C7 H7B 109.5 . . ?
H7A C7 H7B 108.0 . . ?

loop_
_geom_bond_atom_site_label_1
_geom_bond_atom_site_label_2
_geom_bond_distance
_geom_bond_site_symmetry_2
_geom_bond_publ_flag
Br1 C5 1.964(5) . ?
Br2 C7 1.944(5) . ?
S1 C1 1.643(5) . ?
S2 C1 1.726(4) . ?
S2 C2 1.746(5) . ?
S3 C1 1.724(4) . ?
S3 C3 1.750(5) . ?
S4 C3 1.758(5) . ?
S4 C6 1.815(5) . ?
S5 C2 1.753(5) . ?
S5 C4 1.816(5) . ?
C2 C3 1.340(6) . ?
C4 C5 1.483(6) . ?
C4 H4A 0.9700 . ?
C4 H4B 0.9700 . ?
C5 H5A 0.9700 . ?
C5 H5B 0.9700 . ?
C6 C7 1.489(6) . ?
C6 H6A 0.9700 . ?
C6 H6B 0.9700 . ?
C7 H7A 0.9700 . ?
C7 H7B 0.9700 . ?

loop_
_geom_torsion_atom_site_label_1
_geom_torsion_atom_site_label_2
_geom_torsion_atom_site_label_3
_geom_torsion_atom_site_label_4
_geom_torsion
_geom_torsion_site_symmetry_1
_geom_torsion_site_symmetry_2
_geom_torsion_site_symmetry_3
_geom_torsion_site_symmetry_4
_geom_torsion_publ_flag
C3 S3 C1 S1 -178.9(3) . . . . ?
C3 S3 C1 S2 2.3(3) . . . . ?
C2 S2 C1 S1 179.3(3) . . . . ?
C2 S2 C1 S3 -1.9(2) . . . . ?
C1 S2 C2 C3 0.6(4) . . . . ?
C1 S2 C2 S5 172.9(2) . . . . ?
C4 S5 C2 C3 -136.8(4) . . . . ?
C4 S5 C2 S2 51.5(3) . . . . ?
S2 C2 C3 S3 0.9(4) . . . . ?
S5 C2 C3 S3 -171.0(2) . . . . ?
S2 C2 C3 S4 175.1(2) . . . . ?
S5 C2 C3 S4 3.2(6) . . . . ?
C1 S3 C3 C2 -2.0(4) . . . . ?
C1 S3 C3 S4 -176.7(2) . . . . ?
C6 S4 C3 C2 120.5(4) . . . . ?
C6 S4 C3 S3 -65.4(3) . . . . ?
C2 S5 C4 C5 76.8(4) . . . . ?
S5 C4 C5 Br1 172.1(2) . . . . ?
C3 S4 C6 C7 -72.2(4) . . . . ?
S4 C6 C7 Br2 179.8(3) . . . . ?

loop_
_cod_related_entry_id
_cod_related_entry_database
_cod_related_entry_code
1 ChemSpider 8584837
